data_4134896
loop_
_publ_author_name
'Amombo Noa, Francoise M.'
'Svensson Grape, Erik'
'Br\"ulls, Steffen M'
'Cheung, Ocean'
'Malmberg, Per'
'Inge, A. Ken'
'McKenzie, Christine J.'
'M\%artensson, Jerker'
'Ohrstrom, Lars'

_publ_section_title
;
 Metal-Organic Frameworks with Hexakis(4-carboxyphenyl)benzene -
 Extensions to Reticular Chemistry and Introducing Foldable Nets.
;
_journal_name_full 'Journal of the American Chemical Society'
_journal_paper_doi 10.1021/jacs.0c02984
_journal_year 2020
_chemical_formula_sum 'C64 H58 Co4 N4 O20'
_chemical_formula_weight 1438.86
_space_group_crystal_system monoclinic
_space_group_IT_number 13
_space_group_name_Hall '-P 2yc'
_space_group_name_H-M_alt 'P 1 2/c 1'
_atom_sites_solution_hydrogens geom
_audit_creation_method SHELXL-2018/3
_cell_angle_alpha 90
_cell_angle_beta 98.390(5)
_cell_angle_gamma 90
_cell_formula_units_Z 4
_cell_length_a 29.075(6)
_cell_length_b 16.016(4)
_cell_length_c 13.826(3)
_cell_measurement_reflns_used 68796
_cell_measurement_temperature 297(2)
_cell_measurement_theta_max 25.561
_cell_measurement_theta_min 1.958
_cell_volume 6369(2)
_computing_structure_refinement 'SHELXL-2018/3 (Sheldrick, 2018)'
_computing_structure_solution 'SHELXT 2018/2 (Sheldrick, 2018)'
_diffrn_ambient_temperature 297(2)
_diffrn_measured_fraction_theta_full 0.987
_diffrn_measured_fraction_theta_max 0.987
_diffrn_measurement_device_type 'Bruker APEX-II CCD'
_diffrn_measurement_method '\f and \w scans'
_diffrn_radiation_type MoK\a
_diffrn_radiation_wavelength 0.71073
_diffrn_reflns_av_R_equivalents 0.12
_diffrn_reflns_av_unetI/netI 0.2309
_diffrn_reflns_Laue_measured_fraction_full 0.987
_diffrn_reflns_Laue_measured_fraction_max 0.987
_diffrn_reflns_limit_h_max 32
_diffrn_reflns_limit_h_min -32
_diffrn_reflns_limit_k_max 18
_diffrn_reflns_limit_k_min -17
_diffrn_reflns_limit_l_max 15
_diffrn_reflns_limit_l_min -15
_diffrn_reflns_number 68796
_diffrn_reflns_point_group_measured_fraction_full 0.987
_diffrn_reflns_point_group_measured_fraction_max 0.987
_diffrn_reflns_theta_full 25.561
_diffrn_reflns_theta_max 25.561
_diffrn_reflns_theta_min 1.958
_exptl_absorpt_coefficient_mu 1.102
_exptl_absorpt_correction_type multi-scan
_exptl_absorpt_process_details '(SADABS; Sheldrick, 1996)'
_exptl_crystal_colour purple
_exptl_crystal_density_diffrn 1.500
_exptl_crystal_density_method 'not measured'
_exptl_crystal_description needle
_exptl_crystal_F_000 2952
_exptl_crystal_size_max 0.12
_exptl_crystal_size_mid 0.05
_exptl_crystal_size_min 0.04
_exptl_transmission_factor_max 0.936
_exptl_transmission_factor_min 0.876
_refine_diff_density_max 2.169
_refine_diff_density_min -1.951
_refine_diff_density_rms 0.217
_refine_ls_extinction_coef 0.00031(7)
_refine_ls_extinction_expression Fc^*^=kFc[1+0.001xFc^2^\l^3^/sin(2\q)]^-1/4^
_refine_ls_extinction_method 'SHELXL-2018/3 (Sheldrick 2018)'
_refine_ls_goodness_of_fit_ref 1.107
_refine_ls_hydrogen_treatment constr
_refine_ls_matrix_type full
_refine_ls_number_parameters 410
_refine_ls_number_reflns 9383
_refine_ls_number_restraints 16
_refine_ls_restrained_S_all 1.108
_refine_ls_R_factor_all 0.2717
_refine_ls_R_factor_gt 0.1667
_refine_ls_shift/su_max 0.001
_refine_ls_shift/su_mean 0.000
_refine_ls_structure_factor_coef Fsqd
_refine_ls_weighting_details 'w=1/[\s^2^(Fo^2^)+(0.0004P)^2^+483.2668P] where P=(Fo^2^+2Fc^2^)/3'
_refine_ls_weighting_scheme calc
_refine_ls_wR_factor_gt 0.3598
_refine_ls_wR_factor_ref 0.4025
_reflns_Friedel_coverage 0.000
_reflns_number_gt 4857
_reflns_number_total 9383
_reflns_threshold_expression 'I > 2\s(I)'
_cod_data_source_file ja0c02984_si_004.cif
_cod_data_source_block C:CTH-9
_cod_original_sg_symbol_H-M 'P 2/c'
_cod_database_code 4134896
_shelx_shelxl_version_number 2018/3
_shelx_space_group_comment
;
The symmetry employed for this shelxl refinement is uniquely defined
by the following loop, which should always be used as a source of
symmetry information in preference to the above space-group names.
They are only intended as comments.
;
_exptl_absorpt_special_details 'Absorption corrections were made using the program SADABS (Sheldrick, 1996)'

loop_
_space_group_symop_operation_xyz
'x, y, z'
'-x, y, -z+1/2'
'-x, -y, -z'
'x, -y, z-1/2'

loop_
_atom_site_label
_atom_site_type_symbol
_atom_site_fract_x
_atom_site_fract_y
_atom_site_fract_z
_atom_site_U_iso_or_equiv
_atom_site_adp_type
_atom_site_occupancy
_atom_site_site_symmetry_order
_atom_site_calc_flag
_atom_site_refinement_flags_posn
_atom_site_refinement_flags_adp
_atom_site_refinement_flags_occupancy
_atom_site_disorder_assembly
_atom_site_disorder_group
Co01 Co 0.33198(10) 0.44746(18) 0.65956(19) 0.0182(7) Uani 1 1 d . . . . .
Co02 Co 0.18211(10) 0.03323(18) 0.4259(2) 0.0187(8) Uani 1 1 d . . . . .
Co03 Co 0.33304(10) 0.45916(19) 0.8991(2) 0.0217(8) Uani 1 1 d . . . . .
Co04 Co 0.16584(10) -0.06015(19) 0.6833(2) 0.0208(8) Uani 1 1 d . . . . .
O005 O 0.1899(4) -0.0461(8) 0.5433(9) 0.015(3) Uiso 1 1 d . . . . .
O006 O 0.2487(5) 0.9784(9) 0.9001(11) 0.027(4) Uiso 1 1 d . . . . .
O007 O 0.1578(5) 0.8783(10) 0.8122(11) 0.029(4) Uani 1 1 d . . . . .
O008 O 0.3178(5) 0.4720(9) 1.0418(10) 0.026(4) Uiso 1 1 d . . . . .
O009 O 0.0997(6) -0.0948(10) 0.6131(12) 0.038(4) Uiso 1 1 d . . . . .
O00A O 0.3715(6) 0.5628(10) 0.8937(12) 0.038(4) Uani 1 1 d . . . . .
O00B O 0.1479(6) 0.0684(11) 0.8571(12) 0.040(4) Uiso 1 1 d . . . . .
O00C O 0.2324(6) 0.9782(10) 0.7381(12) 0.039(4) Uiso 1 1 d . . . . .
O00D O 0.1382(5) 0.0540(10) 0.6986(11) 0.036(4) Uiso 1 1 d . . . . .
O00E O 0.3940(6) 1.3791(11) 0.9295(13) 0.042(5) Uiso 1 1 d . . . . .
O00F O 0.3506(5) 1.3759(10) 0.7897(11) 0.030(4) Uiso 1 1 d . . . . .
O00G O 0.2710(6) 0.5058(10) 0.8399(12) 0.039(4) Uiso 1 1 d . . . . .
O00H O 0.3155(6) 0.3462(11) 0.5718(13) 0.042(5) Uiso 1 1 d . . . . .
O00I O 0.1963(6) -0.1657(11) 0.6204(13) 0.044(5) Uiso 1 1 d . . . . .
O00J O 0.1133(6) 0.8992(10) 0.9223(12) 0.038(4) Uiso 1 1 d . . . . .
O00K O 0.2649(5) 0.4503(10) 0.6888(11) 0.036(4) Uiso 1 1 d . . . . .
O00L O 0.2955(6) 0.3566(11) 0.9593(13) 0.047(5) Uiso 1 1 d . . . . .
O00M O 0.3582(6) 0.5544(12) 0.7293(14) 0.055(5) Uiso 1 1 d . . . . .
O00 O 0.2006(6) 0.1336(11) 0.5192(13) 0.042(5) Uiso 1 1 d . . . . .
C00O C 0.4528(7) 0.8134(13) 0.7725(16) 0.021(5) Uiso 1 1 d . . . . .
C00P C 0.4542(7) 0.9691(13) 0.7720(14) 0.016(5) Uiso 1 1 d . . . . .
C00Q C 0.1233(8) 0.8547(14) 0.8497(17) 0.026(6) Uiso 1 1 d . . . . .
C00R C 0.1336(7) 0.0889(13) 0.7741(16) 0.020(5) Uiso 1 1 d . . . . .
C00S C 0.4763(7) 1.0432(13) 0.7623(15) 0.016(5) Uiso 1 1 d . . . . .
C00T C 0.2483(8) 0.4767(14) 0.7609(17) 0.027(6) Uiso 1 1 d . . . . .
C00U C 0.1059(8) 0.1721(14) 0.7664(17) 0.026(6) Uiso 1 1 d . . . . .
C00V C 0.1002(7) 0.4728(13) 0.7580(15) 0.019(5) Uiso 1 1 d . . . . .
C00W C 0.3773(8) 0.5916(14) 0.8127(17) 0.025(6) Uiso 1 1 d . . . . .
C00X C 0.1183(7) 0.4626(14) 0.6727(16) 0.025(5) Uiso 1 1 d . . . . .
H00X H 0.098448 0.453166 0.614701 0.030 Uiso 1 1 calc R U . . .
O00Y O 0.3988(9) 0.4270(16) 0.6280(18) 0.084(7) Uiso 1 1 d . U . . .
C00Z C 0.1962(7) 0.4773(13) 0.7594(15) 0.019(5) Uiso 1 1 d . . . . .
C010 C 0.4771(7) 0.8947(13) 0.7635(16) 0.021(5) Uiso 1 1 d . . . . .
C011 C 0.3238(8) 0.9546(15) 0.7164(17) 0.031(6) Uiso 1 1 d . . . . .
H011 H 0.301480 0.941749 0.663137 0.037 Uiso 1 1 calc R U . . .
C012 C 0.1654(8) 0.4662(14) 0.6716(17) 0.029(6) Uiso 1 1 d . . . . .
H012 H 0.177078 0.461230 0.612695 0.035 Uiso 1 1 calc R U . . .
C013 C 0.0829(8) 0.1986(14) 0.6737(17) 0.029(6) Uiso 1 1 d . . . . .
H013 H 0.085817 0.170453 0.616074 0.034 Uiso 1 1 calc R U . . .
C014 C 0.4002(9) 1.2359(15) 0.7309(18) 0.034(6) Uiso 1 1 d . . . . .
H014 H 0.377896 1.260796 0.684839 0.041 Uiso 1 1 calc R U . . .
C015 C 0.4017(8) 0.6658(14) 0.7957(16) 0.022(5) Uiso 1 1 d . . . . .
C016 C 0.4082(8) 0.6970(15) 0.7036(18) 0.031(6) Uiso 1 1 d . . . . .
H016 H 0.395568 0.666904 0.648572 0.038 Uiso 1 1 calc R U . . .
C017 C 0.2044(9) -0.1228(16) 0.5500(18) 0.036(6) Uiso 1 1 d . . . . .
C018 C 0.4057(7) 0.9685(14) 0.7860(16) 0.023(5) Uiso 1 1 d . . . . .
C019 C 0.0466(7) 0.4720(13) 0.7546(15) 0.020(5) Uiso 1 1 d . . . . .
C01A C 0.0520(7) 0.3183(13) 0.7561(16) 0.021(5) Uiso 1 1 d . . . . .
C01B C 0.4544(8) 1.1253(14) 0.7796(17) 0.027(6) Uiso 1 1 d . . . . .
C01C C 0.4101(8) 1.2706(15) 0.8177(17) 0.027(6) Uiso 1 1 d . . . . .
C01D C 0.4214(7) 1.1645(14) 0.7059(16) 0.023(5) Uiso 1 1 d . . . . .
H01D H 0.414698 1.142088 0.643426 0.028 Uiso 1 1 calc R U . . .
C01E C 0.0505(8) 0.6264(15) 0.7737(17) 0.028(6) Uiso 1 1 d . . . . .
C01F C 0.3455(8) 0.9912(15) 0.8877(19) 0.036(6) Uiso 1 1 d . . . . .
H01F H 0.337781 1.003677 0.948978 0.043 Uiso 1 1 calc R U . . .
C01G C 0.0244(8) 0.3956(14) 0.7502(17) 0.030(6) Uiso 1 1 d . . . . .
C01H C 0.1017(7) 0.2180(13) 0.8483(16) 0.022(5) Uiso 1 1 d . . . . .
H01H H 0.117400 0.199947 0.908125 0.027 Uiso 1 1 calc R U . . .
C01I C 0.0828(8) -0.0615(16) 0.5358(17) 0.034(6) Uiso 1 1 d . . . . .
H01I H 0.098314 -0.017832 0.510258 0.041 Uiso 1 1 calc R U . . .
C01J C 0.1040(8) 0.7357(14) 0.7337(17) 0.029(6) Uiso 1 1 d . . . . .
H01J H 0.124147 0.756034 0.692782 0.034 Uiso 1 1 calc R U . . .
C01K C 0.4470(8) 0.7834(15) 0.8664(18) 0.034(6) Uiso 1 1 d . . . . .
H01K H 0.459874 0.813359 0.921375 0.040 Uiso 1 1 calc R U . . .
C01L C 0.0979(9) 0.7786(16) 0.8222(18) 0.034(6) Uiso 1 1 d . . . . .
C01M C 0.0473(8) 0.6700(15) 0.8636(17) 0.032(6) Uiso 1 1 d . . . . .
H01M H 0.028768 0.648157 0.906790 0.039 Uiso 1 1 calc R U . . .
N01N N 0.0418(8) -0.0884(14) 0.4881(16) 0.045(6) Uiso 1 1 d . . . . .
C01O C 0.3858(9) 1.3458(16) 0.8466(19) 0.039(7) Uiso 1 1 d . . . . .
N01P N 0.2784(9) 0.2812(17) 0.4359(19) 0.064(7) Uiso 1 1 d . . . . .
C01Q C 0.4231(8) 0.7120(14) 0.8783(17) 0.027(6) Uiso 1 1 d . . . . .
H01Q H 0.420682 0.693183 0.940942 0.033 Uiso 1 1 calc R U . . .
C01R C 0.2612(8) 0.9761(15) 0.8175(18) 0.032(6) Uiso 1 1 d . . . . .
C01S C 0.3107(8) 0.9746(15) 0.8064(17) 0.030(6) Uiso 1 1 d . . . . .
C01T C 0.0559(8) 0.2691(15) 0.6754(18) 0.034(6) Uiso 1 1 d . . . . .
H01T H 0.038538 0.285215 0.616496 0.041 Uiso 1 1 calc R U . . .
C01U C 0.1305(8) 0.4855(15) 0.8464(18) 0.031(6) Uiso 1 1 d . . . . .
H01U H 0.118752 0.494970 0.904478 0.037 Uiso 1 1 calc R U . . .
C01V C 0.1774(9) 0.4836(16) 0.8448(19) 0.040(7) Uiso 1 1 d . . . . .
H01V H 0.197372 0.486712 0.903699 0.048 Uiso 1 1 calc R U . . .
C01W C 0.0708(8) 0.7424(14) 0.8867(17) 0.027(6) Uiso 1 1 d . . . . .
H01W H 0.068899 0.768224 0.946251 0.032 Uiso 1 1 calc R U . . .
C01X C 0.4320(9) 0.7688(16) 0.6895(19) 0.037(7) Uiso 1 1 d . . . . .
H01X H 0.434357 0.787594 0.626812 0.044 Uiso 1 1 calc R U . . .
N01Y N 0.2352(8) 0.1913(14) 0.6535(17) 0.049(6) Uiso 1 1 d . . . . .
C01Z C 0.0782(8) 0.6613(14) 0.7108(17) 0.028(6) Uiso 1 1 d . . . . .
H01Z H 0.079931 0.634935 0.651525 0.033 Uiso 1 1 calc R U . . .
C020 C 0.0754(8) 0.2893(16) 0.8463(19) 0.036(6) Uiso 1 1 d . . . . .
H020 H 0.073047 0.318209 0.903690 0.043 Uiso 1 1 calc R U . . .
C021 C 0.0241(8) 0.5472(15) 0.7518(17) 0.032(6) Uiso 1 1 d . . . . .
C022 C 0.2854(10) 0.3455(18) 0.498(2) 0.047(7) Uiso 1 1 d . . . . .
H022 H 0.266624 0.392426 0.485778 0.057 Uiso 1 1 calc R U . . .
C023 C 0.4644(8) 1.1613(14) 0.8706(17) 0.028(6) Uiso 1 1 d . . . . .
H023 H 0.485969 1.136829 0.918560 0.033 Uiso 1 1 calc R U . . .
C024 C 0.2952(9) 0.4017(17) 1.036(2) 0.041(7) Uiso 1 1 d . . . . .
C025 C 0.0252(10) -0.0519(18) 0.3911(19) 0.052(8) Uiso 1 1 d . . . . .
H02A H -0.007032 -0.037356 0.387150 0.079 Uiso 1 1 calc R U . . .
H02B H 0.028936 -0.091956 0.341120 0.079 Uiso 1 1 calc R U . . .
H02C H 0.042987 -0.002781 0.381920 0.079 Uiso 1 1 calc R U . . .
C026 C 0.3715(8) 0.9542(15) 0.7075(18) 0.035(6) Uiso 1 1 d . . . . .
H026 H 0.380289 0.943950 0.646548 0.042 Uiso 1 1 calc R U . . .
C027 C 0.4424(8) 1.2331(16) 0.8896(19) 0.036(6) Uiso 1 1 d . . . . .
H027 H 0.448897 1.257549 0.951088 0.044 Uiso 1 1 calc R U . . .
C028 C 0.3114(14) 0.214(2) 0.439(3) 0.099(13) Uiso 1 1 d . . . . .
H02D H 0.322060 0.209387 0.377167 0.149 Uiso 1 1 calc R U . . .
H02E H 0.296788 0.163017 0.454303 0.149 Uiso 1 1 calc R U . . .
H02F H 0.337280 0.225630 0.489071 0.149 Uiso 1 1 calc R U . . .
C029 C 0.2338(11) -0.161(2) 0.478(2) 0.071(10) Uiso 1 1 d . . . . .
H02G H 0.264930 -0.169309 0.510222 0.107 Uiso 1 1 calc R U . . .
H02H H 0.234244 -0.123148 0.423857 0.107 Uiso 1 1 calc R U . . .
H02I H 0.220572 -0.213014 0.454458 0.107 Uiso 1 1 calc R U . . .
C02A C 0.2300(10) 0.1301(18) 0.590(2) 0.048(7) Uiso 1 1 d . . . . .
H02J H 0.249281 0.083625 0.599214 0.057 Uiso 1 1 calc R U . . .
C02B C 0.2770(13) 0.196(2) 0.738(3) 0.089(12) Uiso 1 1 d . . . . .
H2 H 0.265950 0.186891 0.799581 0.134 Uiso 1 1 calc R U . . .
H02K H 0.291273 0.249902 0.738408 0.134 Uiso 1 1 calc R U . . .
H02L H 0.299327 0.153648 0.728880 0.134 Uiso 1 1 calc R U . . .
C02C C 0.0136(11) -0.152(2) 0.530(2) 0.066(9) Uiso 1 1 d . . . . .
H02M H 0.025178 -0.206959 0.518078 0.099 Uiso 1 1 calc R U . . .
H02N H -0.018257 -0.147974 0.500069 0.099 Uiso 1 1 calc R U . . .
H02O H 0.015533 -0.143674 0.599258 0.099 Uiso 1 1 calc R U . . .
C02D C 0.3910(9) 0.9879(15) 0.8716(19) 0.037(7) Uiso 1 1 d . . . . .
H1 H 0.413696 1.000059 0.924325 0.044 Uiso 1 1 calc R U . . .
C02F C 0.2713(14) 0.360(3) 1.110(3) 0.103(14) Uiso 1 1 d . . . . .
H3 H 0.238475 0.358945 1.088409 0.154 Uiso 1 1 calc R U . . .
H02Q H 0.277409 0.390144 1.170989 0.154 Uiso 1 1 calc R U . . .
H02R H 0.282674 0.303872 1.120170 0.154 Uiso 1 1 calc R U . . .
C02H C 0.2051(12) 0.259(2) 0.652(3) 0.080(11) Uiso 1 1 d . . . . .
H02S H 0.212330 0.299238 0.604195 0.120 Uiso 1 1 calc R U . . .
H02T H 0.208666 0.285005 0.714990 0.120 Uiso 1 1 calc R U . . .
H02U H 0.173623 0.240610 0.634263 0.120 Uiso 1 1 calc R U . . .
C2 C 0.2387(16) 0.286(3) 0.356(3) 0.135(18) Uiso 1 1 d . . . . .
H2A H 0.213407 0.315170 0.377982 0.202 Uiso 1 1 calc R U . . .
H2B H 0.228893 0.230551 0.335717 0.202 Uiso 1 1 calc R U . . .
H2C H 0.248070 0.315249 0.301123 0.202 Uiso 1 1 calc R U . . .
C1 C 0.4218(11) 0.479(4) 0.609(4) 0.135(11) Uiso 1 1 d D U . . .
H1A H 0.406360 0.524520 0.578322 0.162 Uiso 1 1 calc R U . . .
N4 N 0.4676(11) 0.485(2) 0.625(3) 0.158(11) Uiso 1 1 d D U . . .
C8 C 0.4986(14) 0.549(3) 0.5960(10) 0.161(11) Uiso 1 1 d D U . . .
H8A H 0.480562 0.590757 0.557369 0.242 Uiso 1 1 calc DR U . . .
H8B H 0.520040 0.523987 0.558146 0.242 Uiso 1 1 calc DR U . . .
H8C H 0.515437 0.574750 0.653205 0.242 Uiso 1 1 calc R U . . .
C20 C 0.4951(15) 0.409(2) 0.6451(13) 0.150(10) Uiso 1 1 d D U . . .
H20A H 0.475690 0.365444 0.663742 0.225 Uiso 1 1 calc DR U . . .
H20B H 0.520057 0.419629 0.697273 0.225 Uiso 1 1 calc DR U . . .
H20C H 0.507608 0.393148 0.587415 0.225 Uiso 1 1 calc R U . . .

loop_
_atom_site_aniso_label
_atom_site_aniso_U_11
_atom_site_aniso_U_22
_atom_site_aniso_U_33
_atom_site_aniso_U_23
_atom_site_aniso_U_13
_atom_site_aniso_U_12
Co01 0.0230(17) 0.0204(17) 0.0108(15) -0.0006(13) 0.0004(13) 0.0005(14)
Co02 0.0238(17) 0.0190(17) 0.0117(15) -0.0020(13) -0.0026(13) 0.0031(14)
Co03 0.0230(17) 0.0194(17) 0.0217(17) -0.0013(14) -0.0001(13) 0.0006(14)
Co04 0.0264(17) 0.0233(18) 0.0127(16) 0.0003(13) 0.0022(13) 0.0020(14)
O007 0.034(10) 0.033(10) 0.022(9) 0.009(7) 0.007(8) -0.008(8)
O00A 0.043(11) 0.021(9) 0.044(11) -0.003(8) -0.017(9) -0.009(8)

loop_
_atom_type_symbol
_atom_type_description
_atom_type_scat_dispersion_real
_atom_type_scat_dispersion_imag
_atom_type_scat_source
C C 0.0033 0.0016 'International Tables Vol C Tables 4.2.6.8 and 6.1.1.4'
H H 0.0000 0.0000 'International Tables Vol C Tables 4.2.6.8 and 6.1.1.4'
N N 0.0061 0.0033 'International Tables Vol C Tables 4.2.6.8 and 6.1.1.4'
O O 0.0106 0.0060 'International Tables Vol C Tables 4.2.6.8 and 6.1.1.4'
Co Co 0.3494 0.9721 'International Tables Vol C Tables 4.2.6.8 and 6.1.1.4'

loop_
_geom_angle_atom_site_label_1
_geom_angle_atom_site_label_2
_geom_angle_atom_site_label_3
_geom_angle
_geom_angle_site_symmetry_1
_geom_angle_site_symmetry_3
_geom_angle_publ_flag
O00H Co01 O00K 89.2(7) . . ?
O00H Co01 O00M 168.5(7) . . ?
O00K Co01 O00M 100.8(7) . . ?
O00H Co01 O008 91.4(6) . 4_565 ?
O00K Co01 O008 93.2(6) . 4_565 ?
O00M Co01 O008 82.4(7) . 4_565 ?
O00H Co01 O00Y 84.0(9) . . ?
O00K Co01 O00Y 172.1(9) . . ?
O00M Co01 O00Y 86.4(9) . . ?
O008 Co01 O00Y 91.0(8) 4_565 . ?
O00H Co01 O00F 94.7(7) . 1_545 ?
O00K Co01 O00F 88.7(6) . 1_545 ?
O00M Co01 O00F 91.2(7) . 1_545 ?
O008 Co01 O00F 173.6(6) 4_565 1_545 ?
O00Y Co01 O00F 87.8(8) . 1_545 ?
O006 Co02 O005 94.8(6) 4_565 . ?
O006 Co02 O00B 104.7(6) 4_565 4 ?
O005 Co02 O00B 82.3(6) . 4 ?
O006 Co02 O00 90.7(6) 4_565 . ?
O005 Co02 O00 90.0(6) . . ?
O00B Co02 O00 163.2(7) 4 . ?
O006 Co02 O007 98.7(6) 4_565 4_565 ?
O005 Co02 O007 166.4(6) . 4_565 ?
O00B Co02 O007 95.5(6) 4 4_565 ?
O00 Co02 O007 88.4(6) . 4_565 ?
O006 Co02 O00J 154.3(6) 4_565 4_565 ?
O005 Co02 O00J 108.0(6) . 4_565 ?
O00B Co02 O00J 90.1(6) 4 4_565 ?
O00 Co02 O00J 78.1(6) . 4_565 ?
O007 Co02 O00J 58.4(6) 4_565 4_565 ?
O00A Co03 O00G 98.6(7) . . ?
O00A Co03 O008 98.6(7) . . ?
O00G Co03 O008 92.7(6) . . ?
O00A Co03 O00F 107.3(7) . 1_545 ?
O00G Co03 O00F 103.7(6) . 1_545 ?
O008 Co03 O00F 146.6(6) . 1_545 ?
O00A Co03 O00E 93.0(7) . 1_545 ?
O00G Co03 O00E 162.3(7) . 1_545 ?
O008 Co03 O00E 98.9(6) . 1_545 ?
O00F Co03 O00E 59.8(6) 1_545 1_545 ?
O00A Co03 O00L 160.1(7) . . ?
O00G Co03 O00L 88.1(7) . . ?
O008 Co03 O00L 62.2(6) . . ?
O00F Co03 O00L 89.1(6) 1_545 . ?
O00E Co03 O00L 85.5(7) 1_545 . ?
O00A Co03 C024 129.9(8) . . ?
O00G Co03 C024 88.7(8) . . ?
O008 Co03 C024 31.3(7) . . ?
O00F Co03 C024 118.9(8) 1_545 . ?
O00E Co03 C024 94.2(8) 1_545 . ?
O00L Co03 C024 30.9(7) . . ?
O00D Co04 O00C 93.4(7) . 1_545 ?
O00D Co04 O007 104.0(6) . 1_545 ?
O00C Co04 O007 92.5(6) 1_545 1_545 ?
O00D Co04 O009 86.3(6) . . ?
O00C Co04 O009 173.9(7) 1_545 . ?
O007 Co04 O009 93.5(6) 1_545 . ?
O00D Co04 O00I 161.3(7) . . ?
O00C Co04 O00I 87.9(7) 1_545 . ?
O007 Co04 O00I 94.5(6) 1_545 . ?
O009 Co04 O00I 90.5(7) . . ?
O00D Co04 O005 100.7(6) . . ?
O00C Co04 O005 83.6(6) 1_545 . ?
O007 Co04 O005 155.2(6) 1_545 . ?
O009 Co04 O005 90.4(6) . . ?
O00I Co04 O005 60.9(6) . . ?
O00D Co04 C017 131.9(7) . . ?
O00C Co04 C017 83.8(7) 1_545 . ?
O007 Co04 C017 124.1(7) 1_545 . ?
O009 Co04 C017 91.8(7) . . ?
O00I Co04 C017 29.7(7) . . ?
O005 Co04 C017 31.2(7) . . ?
C017 O005 Co02 130.0(14) . . ?
C017 O005 Co04 88.9(13) . . ?
Co02 O005 Co04 139.5(7) . . ?
C01R O006 Co02 124.8(15) . 4_566 ?
C00Q O007 Co04 134.1(15) . 1_565 ?
C00Q O007 Co02 95.4(14) . 4_566 ?
Co04 O007 Co02 104.3(7) 1_565 4_566 ?
C024 O008 Co01 128.8(15) . 4_566 ?
C024 O008 Co03 91.9(14) . . ?
Co01 O008 Co03 139.2(8) 4_566 . ?
C01I O009 Co04 120.7(16) . . ?
C00W O00A Co03 119.2(15) . . ?
C00R O00B Co02 136.7(16) . 4_556 ?
C01R O00C Co04 140.0(16) . 1_565 ?
C00R O00D Co04 127.2(15) . . ?
C01O O00E Co03 91.9(15) . 1_565 ?
C01O O00F Co03 92.9(14) . 1_565 ?
C01O O00F Co01 142.7(16) . 1_565 ?
Co03 O00F Co01 101.8(7) 1_565 1_565 ?
C00T O00G Co03 122.2(15) . . ?
C022 O00H Co01 124.8(18) . . ?
C017 O00I Co04 91.1(15) . . ?
C00Q O00J Co02 89.1(13) . 4_566 ?
C00T O00K Co01 131.1(15) . . ?
C024 O00L Co03 87.5(15) . . ?
C00W O00M Co01 148.2(17) . . ?
C02A O00 Co02 123.8(19) . . ?
C01X C00O C01K 119(2) . . ?
C01X C00O C010 122(2) . . ?
C01K C00O C010 119(2) . . ?
C00S C00P C010 120.3(18) . . ?
C00S C00P C018 119.9(19) . . ?
C010 C00P C018 119.7(19) . . ?
O007 C00Q O00J 116(2) . . ?
O007 C00Q C01L 124(2) . . ?
O00J C00Q C01L 120(2) . . ?
O00B C00R O00D 129(2) . . ?
O00B C00R C00U 114(2) . . ?
O00D C00R C00U 117(2) . . ?
C00P C00S C00S 119.5(12) . 2_656 ?
C00P C00S C01B 122.2(18) . . ?
C00S C00S C01B 118.2(12) 2_656 . ?
O00K C00T O00G 127(2) . . ?
O00K C00T C00Z 120(2) . . ?
O00G C00T C00Z 113.7(19) . . ?
C01H C00U C013 120(2) . . ?
C01H C00U C00R 121(2) . . ?
C013 C00U C00R 119(2) . . ?
C00X C00V C01U 120(2) . . ?
C00X C00V C019 118.9(19) . . ?
C01U C00V C019 121.6(19) . . ?
O00A C00W O00M 121(2) . . ?
O00A C00W C015 126(2) . . ?
O00M C00W C015 112(2) . . ?
C00V C00X C012 121(2) . . ?
C1 O00Y Co01 123(3) . . ?
C01V C00Z C012 118(2) . . ?
C01V C00Z C00T 121(2) . . ?
C012 C00Z C00T 121.3(19) . . ?
C00P C010 C010 120.0(12) . 2_656 ?
C00P C010 C00O 120.4(19) . . ?
C010 C010 C00O 119.3(12) 2_656 . ?
C01S C011 C026 119(2) . . ?
C00X C012 C00Z 120(2) . . ?
C01T C013 C00U 115(2) . . ?
C01C C014 C01D 122(2) . . ?
C016 C015 C00W 126(2) . . ?
C016 C015 C01Q 116(2) . . ?
C00W C015 C01Q 118(2) . . ?
C01X C016 C015 124(2) . . ?
O00I C017 O005 119(2) . . ?
O00I C017 C029 119(2) . . ?
O005 C017 C029 122(2) . . ?
O00I C017 Co04 59.2(13) . . ?
O005 C017 Co04 59.9(11) . . ?
C029 C017 Co04 173(2) . . ?
C02D C018 C026 116(2) . . ?
C02D C018 C00P 124(2) . . ?
C026 C018 C00P 120(2) . . ?
C021 C019 C01G 124(2) . . ?
C021 C019 C00V 117.8(19) . . ?
C01G C019 C00V 118.0(19) . . ?
C01T C01A C020 116(2) . . ?
C01T C01A C01G 123(2) . . ?
C020 C01A C01G 121(2) . . ?
C023 C01B C01D 120(2) . . ?
C023 C01B C00S 118(2) . . ?
C01D C01B C00S 122(2) . . ?
C014 C01C C027 120(2) . . ?
C014 C01C C01O 123(2) . . ?
C027 C01C C01O 117(2) . . ?
C014 C01D C01B 118(2) . . ?
C01Z C01E C01M 118(2) . . ?
C01Z C01E C021 123(2) . . ?
C01M C01E C021 120(2) . . ?
C02D C01F C01S 117(2) . . ?
C019 C01G C01G 117.5(13) . 2_556 ?
C019 C01G C01A 120(2) . . ?
C01G C01G C01A 122.5(12) 2_556 . ?
C00U C01H C020 123(2) . . ?
O009 C01I N01N 120(2) . . ?
C01Z C01J C01L 118(2) . . ?
C01Q C01K C00O 122(2) . . ?
C01W C01L C01J 120(2) . . ?
C01W C01L C00Q 120(2) . . ?
C01J C01L C00Q 120(2) . . ?
C01W C01M C01E 122(2) . . ?
C01I N01N C025 118(2) . . ?
C01I N01N C02C 122(2) . . ?
C025 N01N C02C 120(2) . . ?
O00E C01O O00F 115(2) . . ?
O00E C01O C01C 124(2) . . ?
O00F C01O C01C 120(2) . . ?
C022 N01P C028 121(3) . . ?
C022 N01P C2 118(3) . . ?
C028 N01P C2 120(3) . . ?
C01K C01Q C015 121(2) . . ?
O006 C01R O00C 123(2) . . ?
O006 C01R C01S 121(2) . . ?
O00C C01R C01S 116(2) . . ?
C011 C01S C01F 120(2) . . ?
C011 C01S C01R 120(2) . . ?
C01F C01S C01R 121(2) . . ?
C013 C01T C01A 126(2) . . ?
C01V C01U C00V 119(2) . . ?
C01U C01V C00Z 122(2) . . ?
C01M C01W C01L 121(2) . . ?
C016 C01X C00O 118(2) . . ?
C02A N01Y C02H 124(3) . . ?
C02A N01Y C02B 123(3) . . ?
C02H N01Y C02B 113(3) . . ?
C01E C01Z C01J 122(2) . . ?
C01H C020 C01A 119(2) . . ?
C019 C021 C021 118.3(13) . 2_556 ?
C019 C021 C01E 121(2) . . ?
C021 C021 C01E 119.5(14) 2_556 . ?
O00H C022 N01P 124(3) . . ?
C027 C023 C01B 119(2) . . ?
O00L C024 O008 118(2) . . ?
O00L C024 C02F 112(3) . . ?
O008 C024 C02F 129(3) . . ?
O00L C024 Co03 61.6(13) . . ?
O008 C024 Co03 56.8(12) . . ?
C02F C024 Co03 174(2) . . ?
C018 C026 C011 122(2) . . ?
C023 C027 C01C 121(2) . . ?
O00 C02A N01Y 121(3) . . ?
C018 C02D C01F 126(2) . . ?
O00Y C1 N4 130(5) . . ?
C1 N4 C20 119(4) . . ?
C1 N4 C8 131(4) . . ?
C20 N4 C8 107(3) . . ?

loop_
_geom_bond_atom_site_label_1
_geom_bond_atom_site_label_2
_geom_bond_distance
_geom_bond_site_symmetry_2
_geom_bond_publ_flag
Co01 O00H 2.040(18) . ?
Co01 O00K 2.050(16) . ?
Co01 O00M 2.06(2) . ?
Co01 O008 2.071(15) 4_565 ?
Co01 O00Y 2.08(2) . ?
Co01 O00F 2.136(16) 1_545 ?
Co02 O006 2.028(15) 4_565 ?
Co02 O005 2.047(13) . ?
Co02 O00B 2.067(17) 4 ?
Co02 O00 2.082(18) . ?
Co02 O007 2.158(16) 4_565 ?
Co02 O00J 2.267(17) 4_565 ?
Co03 O00A 2.009(16) . ?
Co03 O00G 2.012(17) . ?
Co03 O008 2.093(14) . ?
Co03 O00F 2.134(15) 1_545 ?
Co03 O00E 2.177(17) 1_545 ?
Co03 O00L 2.201(18) . ?
Co03 C024 2.50(3) . ?
Co04 O00D 2.021(16) . ?
Co04 O00C 2.067(17) 1_545 ?
Co04 O007 2.079(14) 1_545 ?
Co04 O009 2.099(17) . ?
Co04 O00I 2.150(18) . ?
Co04 O005 2.165(13) . ?
Co04 C017 2.50(3) . ?
O005 C017 1.30(3) . ?
O006 C01R 1.25(3) . ?
O007 C00Q 1.25(3) . ?
O008 C024 1.30(3) . ?
O009 C01I 1.23(3) . ?
O00A C00W 1.24(3) . ?
O00B C00R 1.21(2) . ?
O00C C01R 1.28(3) . ?
O00D C00R 1.21(2) . ?
O00E C01O 1.26(3) . ?
O00F C01O 1.29(3) . ?
O00G C00T 1.28(3) . ?
O00H C022 1.24(3) . ?
O00I C017 1.24(3) . ?
O00J C00Q 1.30(3) . ?
O00K C00T 1.24(3) . ?
O00L C024 1.29(3) . ?
O00M C00W 1.34(3) . ?
O00 C02A 1.20(3) . ?
C00O C01X 1.41(3) . ?
C00O C01K 1.42(3) . ?
C00O C010 1.50(3) . ?
C00P C00S 1.36(3) . ?
C00P C010 1.38(3) . ?
C00P C018 1.45(3) . ?
C00Q C01L 1.45(3) . ?
C00R C00U 1.55(3) . ?
C00S C00S 1.47(4) 2_656 ?
C00S C01B 1.50(3) . ?
C00T C00Z 1.51(3) . ?
C00U C01H 1.37(3) . ?
C00U C013 1.42(3) . ?
C00V C00X 1.37(3) . ?
C00V C01U 1.41(3) . ?
C00V C019 1.55(3) . ?
C00W C015 1.42(3) . ?
C00X C012 1.37(3) . ?
O00Y C1 1.12(5) . ?
C00Z C01V 1.37(3) . ?
C00Z C012 1.41(3) . ?
C010 C010 1.43(4) 2_656 ?
C011 C01S 1.39(3) . ?
C011 C026 1.41(3) . ?
C013 C01T 1.38(3) . ?
C014 C01C 1.32(3) . ?
C014 C01D 1.37(3) . ?
C015 C016 1.41(3) . ?
C015 C01Q 1.43(3) . ?
C016 C01X 1.37(3) . ?
C017 C029 1.53(4) . ?
C018 C02D 1.35(3) . ?
C018 C026 1.38(3) . ?
C019 C021 1.37(3) . ?
C019 C01G 1.38(3) . ?
C01A C01T 1.38(3) . ?
C01A C020 1.41(3) . ?
C01A C01G 1.47(3) . ?
C01B C023 1.38(3) . ?
C01B C01D 1.44(3) . ?
C01C C027 1.40(3) . ?
C01C C01O 1.48(3) . ?
C01E C01Z 1.39(3) . ?
C01E C01M 1.44(3) . ?
C01E C021 1.49(3) . ?
C01F C02D 1.37(3) . ?
C01F C01S 1.42(3) . ?
C01G C01G 1.42(5) 2_556 ?
C01H C020 1.37(3) . ?
C01I N01N 1.35(3) . ?
C01J C01Z 1.42(3) . ?
C01J C01L 1.44(3) . ?
C01K C01Q 1.36(3) . ?
C01L C01W 1.40(3) . ?
C01M C01W 1.36(3) . ?
N01N C025 1.48(3) . ?
N01N C02C 1.48(3) . ?
N01P C022 1.34(3) . ?
N01P C028 1.43(4) . ?
N01P C2 1.48(5) . ?
C01R C01S 1.47(3) . ?
C01U C01V 1.37(3) . ?
N01Y C02A 1.31(3) . ?
N01Y C02H 1.40(4) . ?
N01Y C02B 1.56(4) . ?
C021 C021 1.40(4) 2_556 ?
C023 C027 1.36(3) . ?
C024 C02F 1.48(4) . ?
C1 N4 1.320(2) . ?
N4 C20 1.457(2) . ?
N4 C8 1.460(2) . ?
